data_4061547
loop_
_publ_author_name
'Roger, M.'
'Belkhiri, L.'
'Thu\'ery, P.'
'Arliguie, T.'
'Fourmigu\'e, M.'
'Boucekkine, A.'
'Ephritikhine, M.'

_publ_section_title
;
Lanthanide(III) / Actinide(III) Differentiation
 in Mixed Cyclopentadienyl / Dithiolene Compounds from
 X-Ray Diffraction and Density Functional Theory Analysis
;
_journal_issue 21
_journal_name_full Organometallics
_journal_page_first 4940
_journal_page_last 4952
_journal_paper_doi 10.1021/om050329z
_journal_volume 24
_journal_year 2005
_chemical_formula_sum 'C48 H82 Na O9 S4 U'
_chemical_formula_weight 1192.40
_space_group_IT_number 2
_symmetry_cell_setting triclinic
_symmetry_space_group_name_Hall '-P 1'
_symmetry_space_group_name_H-M 'P -1'
_cell_angle_alpha 85.219(3)
_cell_angle_beta 84.274(5)
_cell_angle_gamma 80.661(6)
_cell_formula_units_Z 2
_cell_length_a 10.4409(8)
_cell_length_b 14.6021(11)
_cell_length_c 17.9446(16)
_cell_measurement_temperature 100(2)
_cell_volume 2679.8(4)
_diffrn_ambient_temperature 100(2)
_exptl_crystal_density_diffrn 1.478
_cod_database_code 4061547

loop_
_symmetry_equiv_pos_as_xyz
'x, y, z'
'-x, -y, -z'

loop_
_atom_site_label
_atom_site_type_symbol
_atom_site_fract_x
_atom_site_fract_y
_atom_site_fract_z
_atom_site_U_iso_or_equiv
_atom_site_adp_type
_atom_site_occupancy
_atom_site_symmetry_multiplicity
_atom_site_calc_flag
_atom_site_refinement_flags
_atom_site_disorder_assembly
_atom_site_disorder_group
U U 0.70136(2) 0.801047(18) 0.698727(13) 0.03735(9) Uani 1 1 d . . .
Na Na 0.8518(2) 0.7575(2) 0.16508(15) 0.0474(6) Uani 1 1 d . . .
S1 S 0.53418(16) 0.83569(12) 0.82733(9) 0.0406(4) Uani 1 1 d . . .
S2 S 0.79039(16) 0.65919(12) 0.80173(9) 0.0428(4) Uani 1 1 d . . .
S3 S 0.6254(2) 0.52415(13) 0.85219(10) 0.0508(4) Uani 1 1 d . . .
S4 S 0.37332(17) 0.70365(14) 0.89503(10) 0.0504(4) Uani 1 1 d . . .
C1 C 0.5291(6) 0.7164(5) 0.8497(3) 0.0380(15) Uani 1 1 d . . .
C2 C 0.6286(6) 0.6464(4) 0.8352(3) 0.0386(15) Uani 1 1 d . . .
C3 C 0.4584(8) 0.5161(5) 0.8805(4) 0.059(2) Uani 1 1 d . . .
H3A H 0.4097 0.5265 0.8364 0.071 Uiso 1 1 calc R . .
H3B H 0.4522 0.4536 0.9020 0.071 Uiso 1 1 calc R . .
C4 C 0.3971(8) 0.5846(6) 0.9367(4) 0.057(2) Uani 1 1 d . . .
H4A H 0.4522 0.5805 0.9776 0.069 Uiso 1 1 calc R . .
H4B H 0.3135 0.5685 0.9573 0.069 Uiso 1 1 calc R . .
C5 C 0.7002(6) 0.7211(4) 0.5602(3) 0.0349(14) Uani 1 1 d . . .
C6 C 0.6393(6) 0.6618(5) 0.6152(3) 0.0375(14) Uani 1 1 d . . .
C7 C 0.5188(6) 0.7133(5) 0.6429(3) 0.0361(14) Uani 1 1 d . . .
C8 C 0.5050(6) 0.8032(5) 0.6046(3) 0.0388(15) Uani 1 1 d . . .
C9 C 0.6181(6) 0.8068(4) 0.5539(3) 0.0370(14) Uani 1 1 d . . .
C10 C 0.8254(6) 0.6916(5) 0.5128(4) 0.0460(16) Uani 1 1 d . . .
H10A H 0.8099 0.6515 0.4760 0.069 Uiso 1 1 calc R . .
H10B H 0.8896 0.6591 0.5442 0.069 Uiso 1 1 calc R . .
H10C H 0.8562 0.7457 0.4878 0.069 Uiso 1 1 calc R . .
C11 C 0.6881(7) 0.5610(5) 0.6371(4) 0.0435(16) Uani 1 1 d . . .
H11A H 0.6803 0.5509 0.6908 0.065 Uiso 1 1 calc R . .
H11B H 0.7779 0.5459 0.6185 0.065 Uiso 1 1 calc R . .
H11C H 0.6374 0.5221 0.6160 0.065 Uiso 1 1 calc R . .
C12 C 0.4150(6) 0.6753(5) 0.6946(4) 0.0439(16) Uani 1 1 d . . .
H12A H 0.3778 0.7203 0.7299 0.066 Uiso 1 1 calc R . .
H12B H 0.4527 0.6191 0.7211 0.066 Uiso 1 1 calc R . .
H12C H 0.3483 0.6621 0.6658 0.066 Uiso 1 1 calc R . .
C13 C 0.3900(7) 0.8775(5) 0.6137(4) 0.0451(16) Uani 1 1 d . . .
H13A H 0.3356 0.8776 0.5736 0.068 Uiso 1 1 calc R . .
H13B H 0.4189 0.9368 0.6125 0.068 Uiso 1 1 calc R . .
H13C H 0.3413 0.8662 0.6609 0.068 Uiso 1 1 calc R . .
C14 C 0.6341(7) 0.8854(5) 0.4961(4) 0.0468(17) Uani 1 1 d . . .
H14A H 0.7251 0.8864 0.4824 0.070 Uiso 1 1 calc R . .
H14B H 0.5952 0.9433 0.5164 0.070 Uiso 1 1 calc R . .
H14C H 0.5922 0.8770 0.4525 0.070 Uiso 1 1 calc R . .
C15 C 0.9034(7) 0.8980(5) 0.6439(4) 0.0428(16) Uani 1 1 d . . .
C16 C 0.9405(6) 0.8526(5) 0.7137(4) 0.0433(16) Uani 1 1 d . . .
C17 C 0.8569(7) 0.8965(5) 0.7721(4) 0.0432(16) Uani 1 1 d . . .
C18 C 0.7661(7) 0.9666(5) 0.7387(4) 0.0419(15) Uani 1 1 d . . .
C19 C 0.7948(7) 0.9686(5) 0.6602(4) 0.0412(15) Uani 1 1 d . . .
C20 C 0.9782(7) 0.8834(5) 0.5680(4) 0.0536(19) Uani 1 1 d . . .
H20A H 0.9226 0.9075 0.5291 0.080 Uiso 1 1 calc R . .
H20B H 1.0072 0.8182 0.5633 0.080 Uiso 1 1 calc R . .
H20C H 1.0523 0.9154 0.5635 0.080 Uiso 1 1 calc R . .
C21 C 1.0553(7) 0.7765(5) 0.7219(5) 0.058(2) Uani 1 1 d . . .
H21A H 1.1345 0.8027 0.7139 0.087 Uiso 1 1 calc R . .
H21B H 1.0557 0.7317 0.6856 0.087 Uiso 1 1 calc R . .
H21C H 1.0489 0.7464 0.7715 0.087 Uiso 1 1 calc R . .
C22 C 0.8701(7) 0.8764(5) 0.8543(4) 0.0505(18) Uani 1 1 d . . .
H22A H 0.9176 0.8150 0.8629 0.076 Uiso 1 1 calc R . .
H22B H 0.7851 0.8802 0.8808 0.076 Uiso 1 1 calc R . .
H22C H 0.9160 0.9211 0.8718 0.076 Uiso 1 1 calc R . .
C23 C 0.6637(7) 1.0348(5) 0.7798(4) 0.0528(18) Uani 1 1 d . . .
H23A H 0.6939 1.0936 0.7789 0.079 Uiso 1 1 calc R . .
H23B H 0.6481 1.0112 0.8308 0.079 Uiso 1 1 calc R . .
H23C H 0.5844 1.0428 0.7555 0.079 Uiso 1 1 calc R . .
C24 C 0.7335(8) 1.0430(5) 0.6061(4) 0.0538(19) Uani 1 1 d . . .
H24A H 0.6404 1.0490 0.6146 0.081 Uiso 1 1 calc R . .
H24B H 0.7604 1.0264 0.5556 0.081 Uiso 1 1 calc R . .
H24C H 0.7607 1.1011 0.6135 0.081 Uiso 1 1 calc R . .
O1 O 0.9212(5) 0.9031(4) 0.2365(3) 0.0510(12) Uani 1 1 d . . .
O2 O 0.7356(4) 0.9339(3) 0.1332(3) 0.0484(12) Uani 1 1 d . . .
O3 O 0.7269(4) 0.7915(3) 0.0451(2) 0.0420(11) Uani 1 1 d . . .
O4 O 0.8047(4) 0.6063(3) 0.0905(2) 0.0436(11) Uani 1 1 d . . .
O5 O 0.9524(5) 0.5805(3) 0.2150(3) 0.0501(12) Uani 1 1 d . . .
O6 O 0.9780(5) 0.7246(4) 0.3003(3) 0.0540(13) Uani 1 1 d . . .
C25 C 0.8355(8) 0.9900(6) 0.2277(5) 0.063(2) Uani 1 1 d . . .
H25A H 0.8781 1.0402 0.2406 0.075 Uiso 1 1 calc R . .
H25B H 0.7572 0.9886 0.2615 0.075 Uiso 1 1 calc R . .
C26 C 0.8011(8) 1.0068(5) 0.1504(5) 0.059(2) Uani 1 1 d . . .
H26A H 0.7448 1.0662 0.1443 0.070 Uiso 1 1 calc R . .
H26B H 0.8791 1.0085 0.1164 0.070 Uiso 1 1 calc R . .
C27 C 0.6842(8) 0.9522(5) 0.0620(4) 0.0545(19) Uani 1 1 d . . .
H27A H 0.7530 0.9633 0.0234 0.065 Uiso 1 1 calc R . .
H27B H 0.6181 1.0072 0.0627 0.065 Uiso 1 1 calc R . .
C28 C 0.6258(7) 0.8697(5) 0.0454(4) 0.0475(17) Uani 1 1 d . . .
H28A H 0.5561 0.8589 0.0835 0.057 Uiso 1 1 calc R . .
H28B H 0.5903 0.8803 -0.0030 0.057 Uiso 1 1 calc R . .
C29 C 0.6951(7) 0.7179(5) 0.0065(4) 0.0470(17) Uani 1 1 d . . .
H29A H 0.6866 0.7379 -0.0459 0.056 Uiso 1 1 calc R . .
H29B H 0.6129 0.7007 0.0284 0.056 Uiso 1 1 calc R . .
C30 C 0.8024(7) 0.6361(5) 0.0133(4) 0.0478(17) Uani 1 1 d . . .
H30A H 0.7862 0.5862 -0.0152 0.057 Uiso 1 1 calc R . .
H30B H 0.8855 0.6541 -0.0061 0.057 Uiso 1 1 calc R . .
C31 C 0.8991(7) 0.5271(5) 0.1046(5) 0.0537(19) Uani 1 1 d . . .
H31A H 0.9842 0.5388 0.0827 0.064 Uiso 1 1 calc R . .
H31B H 0.8778 0.4742 0.0819 0.064 Uiso 1 1 calc R . .
C32 C 0.9016(8) 0.5068(5) 0.1864(5) 0.0565(19) Uani 1 1 d . . .
H32A H 0.8144 0.5033 0.2095 0.068 Uiso 1 1 calc R . .
H32B H 0.9565 0.4478 0.1971 0.068 Uiso 1 1 calc R . .
C33 C 0.9675(8) 0.5651(6) 0.2937(4) 0.058(2) Uani 1 1 d . . .
H33A H 1.0108 0.5022 0.3049 0.070 Uiso 1 1 calc R . .
H33B H 0.8829 0.5732 0.3221 0.070 Uiso 1 1 calc R . .
C34 C 1.0466(8) 0.6334(6) 0.3142(4) 0.060(2) Uani 1 1 d . . .
H34A H 1.0622 0.6228 0.3669 0.072 Uiso 1 1 calc R . .
H34B H 1.1302 0.6263 0.2846 0.072 Uiso 1 1 calc R . .
C35 C 1.0498(8) 0.7941(6) 0.3156(5) 0.061(2) Uani 1 1 d . . .
H35A H 1.1260 0.7941 0.2799 0.074 Uiso 1 1 calc R . .
H35B H 1.0789 0.7820 0.3656 0.074 Uiso 1 1 calc R . .
C36 C 0.9635(8) 0.8865(6) 0.3096(4) 0.059(2) Uani 1 1 d . . .
H36A H 0.8887 0.8869 0.3463 0.071 Uiso 1 1 calc R . .
H36B H 1.0109 0.9353 0.3198 0.071 Uiso 1 1 calc R . .
O7 O 1.0406(5) 0.7495(4) 0.0867(3) 0.0568(13) Uani 1 1 d . . .
C37 C 1.0773(9) 0.8221(8) 0.0374(6) 0.087(3) Uani 1 1 d . . .
H37A H 1.0111 0.8769 0.0400 0.104 Uiso 1 1 calc R . .
H37B H 1.0906 0.8038 -0.0139 0.104 Uiso 1 1 calc R . .
C38 C 1.2045(11) 0.8412(7) 0.0637(6) 0.089(3) Uani 1 1 d . . .
H38A H 1.1882 0.8888 0.0996 0.106 Uiso 1 1 calc R . .
H38B H 1.2622 0.8607 0.0217 0.106 Uiso 1 1 calc R . .
C39 C 1.2621(8) 0.7473(6) 0.1004(5) 0.062(2) Uani 1 1 d . . .
H39A H 1.3431 0.7218 0.0730 0.074 Uiso 1 1 calc R . .
H39B H 1.2780 0.7529 0.1520 0.074 Uiso 1 1 calc R . .
C40 C 1.1580(7) 0.6876(6) 0.0963(5) 0.064(2) Uani 1 1 d . . .
H40A H 1.1799 0.6485 0.0543 0.077 Uiso 1 1 calc R . .
H40B H 1.1494 0.6480 0.1421 0.077 Uiso 1 1 calc R . .
O8 O 0.6695(5) 0.7365(4) 0.2430(3) 0.0586(14) Uani 1 1 d . . .
C41 C 0.5602(8) 0.6972(8) 0.2295(5) 0.077(3) Uani 1 1 d . . .
H41A H 0.5879 0.6378 0.2077 0.092 Uiso 1 1 calc R . .
H41B H 0.5085 0.7381 0.1945 0.092 Uiso 1 1 calc R . .
C42 C 0.4824(10) 0.6844(8) 0.3012(5) 0.081(3) Uani 1 1 d . . .
H42A H 0.4819 0.6188 0.3147 0.097 Uiso 1 1 calc R . .
H42B H 0.3932 0.7148 0.2977 0.097 Uiso 1 1 calc R . .
C43 C 0.5449(8) 0.7270(6) 0.3586(4) 0.057(2) Uani 1 1 d . . .
H43A H 0.5871 0.6794 0.3929 0.068 Uiso 1 1 calc R . .
H43B H 0.4808 0.7692 0.3871 0.068 Uiso 1 1 calc R . .
C44 C 0.6428(7) 0.7785(6) 0.3136(4) 0.0507(18) Uani 1 1 d . . .
H44A H 0.6078 0.8440 0.3060 0.061 Uiso 1 1 calc R . .
H44B H 0.7217 0.7728 0.3390 0.061 Uiso 1 1 calc R . .
O9 O 0.1554(5) 0.6527(4) 0.4927(3) 0.0577(13) Uani 1 1 d . . .
C45 C 0.2721(7) 0.6901(5) 0.4986(4) 0.0522(18) Uani 1 1 d . . .
H45A H 0.2629 0.7274 0.5416 0.063 Uiso 1 1 calc R . .
H45B H 0.2934 0.7283 0.4536 0.063 Uiso 1 1 calc R . .
C46 C 0.3762(6) 0.6052(5) 0.5080(4) 0.0439(16) Uani 1 1 d . . .
H46A H 0.4445 0.6185 0.5364 0.053 Uiso 1 1 calc R . .
H46B H 0.4145 0.5844 0.4596 0.053 Uiso 1 1 calc R . .
C47 C 0.3014(7) 0.5327(5) 0.5509(4) 0.0487(17) Uani 1 1 d . . .
H47A H 0.3205 0.4740 0.5274 0.058 Uiso 1 1 calc R . .
H47B H 0.3232 0.5224 0.6026 0.058 Uiso 1 1 calc R . .
C48 C 0.1592(7) 0.5753(6) 0.5469(5) 0.057(2) Uani 1 1 d . . .
H48A H 0.1100 0.5300 0.5321 0.068 Uiso 1 1 calc R . .
H48B H 0.1216 0.5957 0.5956 0.068 Uiso 1 1 calc R . .

loop_
_atom_site_aniso_label
_atom_site_aniso_U_11
_atom_site_aniso_U_22
_atom_site_aniso_U_33
_atom_site_aniso_U_23
_atom_site_aniso_U_13
_atom_site_aniso_U_12
U 0.04245(15) 0.03900(15) 0.03362(13) -0.00438(9) -0.00458(10) -0.01361(10)
Na 0.0410(14) 0.0577(18) 0.0432(14) -0.0051(12) 0.0004(12) -0.0086(12)
S1 0.0448(9) 0.0386(9) 0.0379(8) -0.0046(7) -0.0038(7) -0.0037(7)
S2 0.0438(9) 0.0440(10) 0.0401(9) -0.0038(7) -0.0072(8) -0.0029(7)
S3 0.0666(12) 0.0397(10) 0.0486(10) -0.0001(8) -0.0101(9) -0.0136(9)
S4 0.0440(10) 0.0673(13) 0.0414(9) -0.0035(8) 0.0023(8) -0.0166(9)
C1 0.042(4) 0.042(4) 0.033(3) -0.006(3) 0.001(3) -0.015(3)
C2 0.049(4) 0.036(4) 0.033(3) -0.003(3) -0.008(3) -0.011(3)
C3 0.090(6) 0.046(4) 0.045(4) -0.002(3) -0.003(4) -0.027(4)
C4 0.065(5) 0.066(5) 0.047(4) 0.004(4) -0.005(4) -0.032(4)
C5 0.026(3) 0.043(4) 0.035(3) 0.001(3) -0.010(3) 0.001(3)
C6 0.039(4) 0.038(4) 0.037(3) -0.007(3) -0.011(3) -0.005(3)
C7 0.042(4) 0.041(4) 0.027(3) -0.002(3) -0.005(3) -0.011(3)
C8 0.034(3) 0.049(4) 0.032(3) -0.005(3) -0.002(3) 0.000(3)
C9 0.042(4) 0.038(4) 0.032(3) -0.002(3) -0.006(3) -0.010(3)
C10 0.042(4) 0.045(4) 0.049(4) -0.002(3) 0.002(3) -0.005(3)
C11 0.054(4) 0.038(4) 0.040(4) -0.003(3) -0.012(3) -0.005(3)
C12 0.043(4) 0.056(4) 0.036(3) -0.005(3) -0.010(3) -0.014(3)
C13 0.047(4) 0.045(4) 0.042(4) -0.002(3) -0.005(3) -0.003(3)
C14 0.061(5) 0.045(4) 0.034(3) 0.001(3) -0.007(3) -0.006(3)
C15 0.047(4) 0.040(4) 0.043(4) 0.002(3) -0.002(3) -0.016(3)
C16 0.035(3) 0.045(4) 0.050(4) -0.002(3) -0.007(3) -0.007(3)
C17 0.048(4) 0.044(4) 0.043(4) -0.001(3) -0.010(3) -0.017(3)
C18 0.044(4) 0.038(4) 0.045(4) -0.003(3) -0.010(3) -0.008(3)
C19 0.052(4) 0.034(4) 0.042(4) -0.004(3) -0.010(3) -0.018(3)
C20 0.055(4) 0.056(5) 0.052(4) -0.010(4) 0.010(4) -0.022(4)
C21 0.047(4) 0.045(5) 0.082(6) -0.002(4) -0.007(4) -0.005(3)
C22 0.053(4) 0.049(4) 0.055(4) -0.002(3) -0.016(4) -0.018(3)
C23 0.060(5) 0.042(4) 0.060(4) -0.016(3) 0.001(4) -0.013(3)
C24 0.067(5) 0.040(4) 0.060(4) 0.002(3) -0.023(4) -0.014(4)
O1 0.046(3) 0.060(3) 0.052(3) -0.019(2) -0.009(2) -0.010(2)
O2 0.048(3) 0.043(3) 0.056(3) -0.008(2) -0.010(2) -0.007(2)
O3 0.045(3) 0.042(3) 0.041(2) -0.008(2) -0.015(2) -0.003(2)
O4 0.045(3) 0.043(3) 0.041(2) -0.003(2) -0.005(2) -0.001(2)
O5 0.050(3) 0.050(3) 0.050(3) 0.004(2) -0.011(2) -0.008(2)
O6 0.052(3) 0.058(3) 0.056(3) -0.005(2) -0.017(2) -0.011(2)
C25 0.053(5) 0.057(5) 0.081(6) -0.035(4) 0.003(4) -0.007(4)
C26 0.053(5) 0.039(4) 0.086(6) -0.009(4) -0.010(4) -0.008(3)
C27 0.056(5) 0.039(4) 0.065(5) 0.007(3) -0.008(4) 0.001(3)
C28 0.039(4) 0.049(4) 0.054(4) 0.002(3) -0.015(3) 0.000(3)
C29 0.055(4) 0.060(5) 0.031(3) -0.002(3) -0.010(3) -0.021(4)
C30 0.050(4) 0.052(5) 0.043(4) -0.009(3) -0.006(3) -0.009(3)
C31 0.047(4) 0.043(4) 0.073(5) -0.020(4) -0.013(4) -0.001(3)
C32 0.048(4) 0.046(5) 0.076(5) 0.002(4) -0.016(4) -0.006(3)
C33 0.056(5) 0.063(5) 0.052(4) 0.020(4) -0.008(4) -0.010(4)
C34 0.055(5) 0.075(6) 0.047(4) 0.010(4) -0.015(4) -0.003(4)
C35 0.053(5) 0.083(6) 0.053(4) -0.004(4) -0.010(4) -0.021(4)
C36 0.054(5) 0.082(6) 0.052(4) -0.019(4) -0.007(4) -0.033(4)
O7 0.040(3) 0.065(4) 0.056(3) 0.011(3) 0.007(2) 0.001(2)
C37 0.056(5) 0.094(8) 0.096(7) 0.032(6) 0.009(5) 0.005(5)
C38 0.119(9) 0.067(7) 0.089(7) -0.001(5) -0.015(6) -0.041(6)
C39 0.052(5) 0.087(7) 0.053(4) -0.004(4) -0.007(4) -0.025(4)
C40 0.043(4) 0.068(6) 0.074(5) 0.002(4) 0.007(4) 0.001(4)
O8 0.052(3) 0.076(4) 0.053(3) -0.020(3) 0.010(3) -0.028(3)
C41 0.050(5) 0.119(8) 0.071(6) -0.044(6) -0.008(4) -0.021(5)
C42 0.090(7) 0.111(8) 0.053(5) 0.006(5) 0.000(5) -0.056(6)
C43 0.056(5) 0.060(5) 0.058(5) -0.005(4) -0.001(4) -0.024(4)
C44 0.049(4) 0.061(5) 0.045(4) -0.008(3) 0.001(3) -0.017(4)
O9 0.047(3) 0.066(4) 0.059(3) 0.006(3) -0.008(3) -0.009(3)
C45 0.047(4) 0.049(4) 0.059(4) 0.003(3) -0.001(4) -0.009(3)
C46 0.037(4) 0.058(5) 0.038(3) -0.007(3) -0.003(3) -0.009(3)
C47 0.048(4) 0.051(4) 0.046(4) -0.002(3) -0.011(3) -0.001(3)
C48 0.051(4) 0.055(5) 0.063(5) 0.003(4) -0.001(4) -0.007(4)

loop_
_geom_bond_atom_site_label_1
_geom_bond_atom_site_label_2
_geom_bond_distance
_geom_bond_site_symmetry_2
_geom_bond_publ_flag
U C7 2.769(6) . ?
U S2 2.7661(17) . ?
U C16 2.766(7) . ?
U C8 2.778(6) . ?
U S1 2.7807(16) . ?
U C18 2.781(7) . ?
U C15 2.784(6) . ?
U C19 2.788(6) . ?
U C17 2.789(6) . ?
U C9 2.812(6) . ?
U C6 2.816(6) . ?
U C5 2.835(6) . ?
U C2 3.307(6) . ?
U C1 3.360(6) . ?
Na O8 2.293(5) . ?
Na O7 2.297(5) . ?
Na O3 2.598(5) . ?
Na O2 2.704(6) . ?
Na O5 2.740(6) . ?
Na O1 2.798(5) . ?
Na O4 2.809(5) . ?
Na O6 2.845(6) . ?
S1 C1 1.763(7) . ?
S2 C2 1.770(7) . ?
S3 C3 1.787(8) . ?
S3 C2 1.791(7) . ?
S4 C1 1.775(6) . ?
S4 C4 1.823(8) . ?
C1 C2 1.355(9) . ?
C3 C4 1.503(11) . ?
C5 C9 1.401(9) . ?
C5 C6 1.428(9) . ?
C5 C10 1.508(8) . ?
C6 C7 1.423(9) . ?
C6 C11 1.510(9) . ?
C7 C8 1.422(9) . ?
C7 C12 1.500(9) . ?
C8 C9 1.423(9) . ?
C8 C13 1.488(9) . ?
C9 C14 1.500(9) . ?
C15 C19 1.427(10) . ?
C15 C16 1.427(10) . ?
C15 C20 1.514(9) . ?
C16 C17 1.421(10) . ?
C16 C21 1.507(10) . ?
C17 C18 1.415(10) . ?
C17 C22 1.494(10) . ?
C18 C19 1.410(9) . ?
C18 C23 1.515(9) . ?
C19 C24 1.502(10) . ?
O1 C36 1.415(9) . ?
O1 C25 1.436(9) . ?
O2 C27 1.423(9) . ?
O2 C26 1.424(9) . ?
O3 C28 1.423(8) . ?
O3 C29 1.425(8) . ?
O4 C31 1.415(8) . ?
O4 C30 1.419(8) . ?
O5 C32 1.427(9) . ?
O5 C33 1.431(9) . ?
O6 C35 1.415(9) . ?
O6 C34 1.421(10) . ?
C25 C26 1.460(12) . ?
C27 C28 1.499(10) . ?
C29 C30 1.505(10) . ?
C31 C32 1.474(11) . ?
C33 C34 1.484(12) . ?
C35 C36 1.499(12) . ?
O7 C37 1.401(10) . ?
O7 C40 1.416(9) . ?
C37 C38 1.528(14) . ?
C38 C39 1.527(13) . ?
C39 C40 1.511(11) . ?
O8 C41 1.408(9) . ?
O8 C44 1.436(8) . ?
C41 C42 1.467(12) . ?
C42 C43 1.498(11) . ?
C43 C44 1.499(10) . ?
O9 C48 1.426(9) . ?
O9 C45 1.430(9) . ?
C45 C46 1.519(10) . ?
C46 C47 1.529(10) . ?
C47 C48 1.520(10) . ?
